data_7237044
loop_
_publ_author_name
'Li, Hongdao'
'Sun, Zan'
'Sun, Juan'
'Xi, Lu'
'Guo, Jianni'
'Sun, Guifang'
'Xie, Jing'
'Ma, Yue'
'Li, Licun'

_publ_section_title
;
 Single-molecule magnet behavior in a CuII-decorated {DyIII2} complex with
 nitronyl nitroxide biradicals
;
_journal_issue 8
_journal_name_full 'Journal of Materials Chemistry C'
_journal_page_first 2060
_journal_paper_doi 10.1039/C7TC05377K
_journal_volume 6
_journal_year 2018
_chemical_formula_moiety 'C100 H72 Cu2 F60 Gd2 N10 O30'
_chemical_formula_sum 'C100 H72 Cu2 F60 Gd2 N10 O30'
_chemical_formula_weight 3475.28
_space_group_crystal_system triclinic
_space_group_IT_number 2
_space_group_name_Hall '-P 1'
_space_group_name_H-M_alt 'P -1'
_atom_sites_solution_hydrogens geom
_audit_block_doi 10.5517/ccdc.csd.cc1q8f6m
_audit_creation_method SHELXL-2014/7
_audit_update_record
;
2017-11-22 deposited with the CCDC.
2018-01-24 downloaded from the CCDC.
;
_cell_angle_alpha 67.667(12)
_cell_angle_beta 87.938(16)
_cell_angle_gamma 65.820(10)
_cell_formula_units_Z 1
_cell_length_a 15.298(3)
_cell_length_b 15.4393(11)
_cell_length_c 16.307(2)
_cell_measurement_reflns_used 11019
_cell_measurement_temperature 113(2)
_cell_measurement_theta_max 27.5
_cell_measurement_theta_min 3.1
_cell_volume 3217.2(9)
_computing_cell_refinement crystalclear
_computing_data_collection crystalclear
_computing_data_reduction crystalclear
_computing_molecular_graphics 'Bruker SHELXTL'
_computing_publication_material 'Bruker SHELXTL'
_computing_structure_refinement 'SHELXL-2014/7 (Sheldrick, 2014)'
_computing_structure_solution 'SHELXL-2014/7 (Sheldrick, 2014)'
_diffrn_ambient_temperature 113(2)
_diffrn_measured_fraction_theta_full 0.989
_diffrn_measured_fraction_theta_max 0.967
_diffrn_measurement_device_type 'CCD area detector'
_diffrn_radiation_type MoK\a
_diffrn_radiation_wavelength 0.71073
_diffrn_reflns_av_R_equivalents 0.0426
_diffrn_reflns_av_unetI/netI 0.0372
_diffrn_reflns_Laue_measured_fraction_full 0.989
_diffrn_reflns_Laue_measured_fraction_max 0.967
_diffrn_reflns_limit_h_max 19
_diffrn_reflns_limit_h_min -19
_diffrn_reflns_limit_k_max 20
_diffrn_reflns_limit_k_min -20
_diffrn_reflns_limit_l_max 21
_diffrn_reflns_limit_l_min -21
_diffrn_reflns_number 42095
_diffrn_reflns_point_group_measured_fraction_full 0.989
_diffrn_reflns_point_group_measured_fraction_max 0.967
_diffrn_reflns_theta_full 25.242
_diffrn_reflns_theta_max 27.754
_diffrn_reflns_theta_min 3.069
_exptl_absorpt_coefficient_mu 1.505
_exptl_absorpt_correction_T_max 0.763
_exptl_absorpt_correction_T_min 0.747
_exptl_absorpt_correction_type multi-scan
_exptl_absorpt_process_details CrystalClear
_exptl_crystal_colour red
_exptl_crystal_density_diffrn 1.795
_exptl_crystal_description Prism
_exptl_crystal_F_000 1708
_exptl_crystal_size_max 0.20
_exptl_crystal_size_mid 0.19
_exptl_crystal_size_min 0.18
_refine_diff_density_max 1.718
_refine_diff_density_min -1.303
_refine_diff_density_rms 0.144
_refine_ls_extinction_method none
_refine_ls_goodness_of_fit_ref 1.099
_refine_ls_hydrogen_treatment constr
_refine_ls_matrix_type full
_refine_ls_number_parameters 998
_refine_ls_number_reflns 14643
_refine_ls_number_restraints 96
_refine_ls_restrained_S_all 1.125
_refine_ls_R_factor_all 0.0548
_refine_ls_R_factor_gt 0.0508
_refine_ls_shift/su_max 0.002
_refine_ls_shift/su_mean 0.000
_refine_ls_structure_factor_coef Fsqd
_refine_ls_weighting_details 'w=1/[\s^2^(Fo^2^)+(0.1000P)^2^+5.0000P] where P=(Fo^2^+2Fc^2^)/3'
_refine_ls_weighting_scheme calc
_refine_ls_wR_factor_gt 0.1523
_refine_ls_wR_factor_ref 0.1550
_reflns_Friedel_coverage 0.000
_reflns_number_gt 13148
_reflns_number_total 15143
_reflns_threshold_expression 'I > 2\s(I)'
_cod_data_source_file c7tc05377k2.cif
_cod_data_source_block 2Gd
_cod_depositor_comments
;
The following automatic conversions were performed:

data item '_exptl_absorpt_correction_type' value 'Multi-scan' was
changed to 'multi-scan' in accordance with the
/home/saulius/struct/COD-crude-data/automatic-downloads/DataCite-retrospective/RSC/depositions/lib/dictionaries/cif_core.dic
dictionary named 'cif_core.dic' version 2.4.2 last updated on
2011-04-26.

Automatic conversion script
Id: cif_fix_values 6909 2019-04-08 15:41:33Z antanas 
;
_cod_original_cell_volume 3217.2(8)
_cod_database_code 7237044
_shelx_shelxl_version_number 2014/7
_shelx_space_group_comment
;
The symmetry employed for this shelxl refinement is uniquely defined
by the following loop, which should always be used as a source of
symmetry information in preference to the above space-group names.
They are only intended as comments.
;

loop_
_space_group_symop_operation_xyz
'x, y, z'
'-x, -y, -z'

loop_
_atom_site_label
_atom_site_type_symbol
_atom_site_fract_x
_atom_site_fract_y
_atom_site_fract_z
_atom_site_U_iso_or_equiv
_atom_site_adp_type
_atom_site_occupancy
_atom_site_site_symmetry_order
_atom_site_calc_flag
_atom_site_refinement_flags_posn
_atom_site_refinement_flags_adp
_atom_site_refinement_flags_occupancy
_atom_site_disorder_assembly
_atom_site_disorder_group
Gd1 Gd 0.89188(2) -0.00991(2) 0.45104(2) 0.02332(8) Uani 1 1 d . . . . .
Cu1 Cu 0.67477(4) 0.69873(4) 0.20043(3) 0.02583(12) Uani 1 1 d . . . . .
F30 F 0.5076(3) 0.9459(3) -0.0529(3) 0.0885(16) Uani 1 1 d . . . . .
F12 F 0.5449(5) 0.3276(6) 0.4494(5) 0.154(3) Uani 1 1 d . . . . .
F18 F 0.8191(4) 0.2342(4) 0.1309(3) 0.0867(15) Uani 1 1 d . . . . .
F3 F 0.8856(3) -0.3367(3) 0.4797(3) 0.0741(12) Uani 1 1 d . . . . .
F1 F 1.0228(4) -0.4107(3) 0.4439(3) 0.0830(15) Uani 1 1 d . . . . .
F10 F 0.5884(5) 0.3102(5) 0.3354(5) 0.129(2) Uani 1 1 d . . . . .
F15 F 0.5218(6) 0.0865(8) 0.3221(11) 0.289(9) Uani 1 1 d D U . . .
F2 F 1.0100(3) -0.4037(3) 0.5723(2) 0.0591(9) Uani 1 1 d . . . . .
F14 F 0.5832(7) -0.0335(9) 0.3042(6) 0.089(4) Uani 0.519(16) 1 d D U P A 1
F19 F 0.7706(3) 0.4392(3) 0.4760(3) 0.0746(12) Uani 1 1 d . . . . .
F21 F 0.7329(5) 0.5698(5) 0.5077(3) 0.1026(19) Uani 1 1 d . . . . .
F7 F 0.6548(5) -0.0813(5) 0.6716(5) 0.120(2) Uani 1 1 d . . . . .
F17 F 0.6879(5) 0.2331(5) 0.0995(3) 0.110(2) Uani 1 1 d . . . . .
F25 F 0.6804(5) 0.4065(4) 0.1588(4) 0.116(2) Uani 1 1 d . . . . .
F13 F 0.5824(7) -0.0379(11) 0.4470(5) 0.209(6) Uani 1 1 d D U . . .
F11 F 0.6620(4) 0.3561(4) 0.4021(7) 0.156(4) Uani 1 1 d . . . . .
F27 F 0.6476(5) 0.4820(5) 0.0223(4) 0.0977(17) Uani 1 1 d . . . . .
F28 F 0.6345(3) 0.8845(3) -0.1084(2) 0.0692(11) Uani 1 1 d . . . . .
F4 F 1.1570(3) -0.2038(4) 0.2507(3) 0.0723(12) Uani 1 1 d . . . . .
F5 F 1.1746(4) -0.0892(5) 0.2819(4) 0.0914(17) Uani 1 1 d . . . . .
F29 F 0.5128(3) 0.8556(4) -0.1267(3) 0.0836(14) Uani 1 1 d . . . . .
F8 F 0.7655(3) -0.0819(5) 0.7453(3) 0.0897(16) Uani 1 1 d . . . . .
F16 F 0.8234(5) 0.1079(4) 0.1087(4) 0.110(2) Uani 1 1 d . . . . .
F26 F 0.5376(5) 0.5046(5) 0.1032(6) 0.131(2) Uani 1 1 d . U . . .
F9 F 0.6242(5) 0.0358(6) 0.7030(5) 0.144(3) Uani 1 1 d . . . . .
F6 F 1.0528(5) -0.0510(5) 0.1977(3) 0.113(2) Uani 1 1 d . . . . .
O11 O 0.6475(2) 0.7808(2) 0.07418(19) 0.0297(6) Uani 1 1 d . . . . .
O13 O 0.9083(2) 0.7986(2) -0.0660(2) 0.0332(7) Uani 1 1 d . . . . .
O8 O 0.7069(3) 0.6191(3) 0.3270(2) 0.0402(8) Uani 1 1 d . . . . .
O14 O 0.6984(4) 0.7094(3) -0.1667(3) 0.0711(16) Uani 1 1 d . . . . .
O12 O 0.80405(19) 0.6900(2) 0.20746(17) 0.0214(5) Uani 1 1 d . . . . .
O4 O 0.7680(2) 0.1524(3) 0.4323(2) 0.0402(8) Uani 1 1 d . . . . .
O9 O 0.5368(2) 0.7362(3) 0.2052(2) 0.0357(7) Uani 1 1 d . . . . .
O15 O 0.9277(2) 0.3771(2) -0.1002(2) 0.0332(7) Uani 1 1 d . . . . .
O3 O 0.8125(3) -0.0309(3) 0.5779(2) 0.0417(8) Uani 1 1 d . . . . .
O7 O 0.9762(2) 0.0936(2) 0.43392(17) 0.0224(5) Uani 1 1 d . . . . .
O2 O 1.0212(2) -0.0695(2) 0.3731(2) 0.0324(7) Uani 1 1 d . . . . .
O1 O 0.9337(2) -0.1868(2) 0.4853(2) 0.0335(7) Uani 1 1 d . . . . .
O6 O 0.8446(2) 0.0839(3) 0.2951(2) 0.0373(7) Uani 1 1 d . . . . .
O10 O 0.6819(2) 0.5674(3) 0.1705(2) 0.0364(7) Uani 1 1 d . . . . .
O5 O 0.7529(3) -0.0230(3) 0.4138(2) 0.0439(8) Uani 1 1 d . U . . .
N1 N 0.9242(2) 0.3550(2) 0.2109(2) 0.0190(6) Uani 1 1 d . . . . .
N3 N 0.8778(2) 0.7970(2) 0.0077(2) 0.0218(6) Uani 1 1 d . . . . .
N5 N 0.8587(3) 0.4653(3) -0.1400(2) 0.0285(7) Uani 1 1 d . . . . .
N2 N 0.8307(2) 0.7454(2) 0.1376(2) 0.0186(6) Uani 1 1 d . . . . .
N4 N 0.7516(4) 0.6244(3) -0.1734(3) 0.0487(12) Uani 1 1 d . . . . .
C34 C 0.8484(3) 0.6283(3) -0.0214(2) 0.0204(7) Uani 1 1 d . . . . .
H34 H 0.8294 0.6895 -0.0724 0.024 Uiso 1 1 calc R U . . .
C18 C 0.9600(3) 0.1772(3) 0.3622(2) 0.0213(7) Uani 1 1 d . . . . .
C32 C 0.8990(3) 0.5342(3) 0.1382(2) 0.0186(7) Uani 1 1 d . . . . .
H32 H 0.9146 0.5323 0.1936 0.022 Uiso 1 1 calc R U . . .
C21 C 0.6982(5) 0.5236(5) 0.4746(4) 0.0567(16) Uani 1 1 d . . . . .
C35 C 0.8543(3) 0.5392(3) -0.0273(2) 0.0204(7) Uani 1 1 d . . . . .
C1 C 0.9748(5) -0.3512(4) 0.4877(4) 0.0478(13) Uani 1 1 d . . . . .
C36 C 0.8829(3) 0.4463(3) 0.0494(2) 0.0203(7) Uani 1 1 d . . . . .
H36 H 0.8881 0.3859 0.0455 0.024 Uiso 1 1 calc R U . . .
C11 C 0.6079(5) 0.0006(7) 0.3634(4) 0.113(3) Uani 1 1 d D U . . .
C17 C 0.8946(3) 0.2754(3) 0.3578(2) 0.0253(8) Uani 1 1 d . . . . .
H17 H 0.8628 0.2811 0.4065 0.030 Uiso 1 1 calc R U . . .
C14 C 0.7729(5) 0.1126(6) 0.2443(4) 0.0579(15) Uani 1 1 d . . . . .
C44 C 0.8225(3) 0.5431(3) -0.1124(3) 0.0257(8) Uani 1 1 d . . . . .
C41 C 0.9480(6) 0.9017(6) 0.0309(5) 0.068(2) Uani 1 1 d . . . . .
H41A H 0.9973 0.8433 0.0774 0.102 Uiso 1 1 calc R U . . .
H41B H 0.9354 0.9636 0.0397 0.102 Uiso 1 1 calc R U . . .
H41C H 0.9697 0.9080 -0.0262 0.102 Uiso 1 1 calc R U . . .
C4 C 1.0579(3) -0.1441(4) 0.3528(3) 0.0344(9) Uani 1 1 d . . . . .
C42 C 0.7268(4) 0.9129(4) 0.1417(4) 0.0492(14) Uani 1 1 d . . . . .
H42A H 0.6799 0.9218 0.0981 0.074 Uiso 1 1 calc R U . . .
H42B H 0.7228 0.9794 0.1337 0.074 Uiso 1 1 calc R U . . .
H42C H 0.7140 0.8799 0.2008 0.074 Uiso 1 1 calc R U . . .
C22 C 0.6483(4) 0.5963(4) 0.3779(3) 0.0387(10) Uani 1 1 d . . . . .
C40 C 0.7734(6) 0.9787(4) -0.0349(4) 0.069(2) Uani 1 1 d . U . . .
H40A H 0.7949 0.9973 -0.0925 0.103 Uiso 1 1 calc R U . . .
H40B H 0.7524 1.0361 -0.0175 0.103 Uiso 1 1 calc R U . . .
H40C H 0.7206 0.9612 -0.0382 0.103 Uiso 1 1 calc R U . . .
C28 C 0.5937(4) 0.6816(4) 0.0262(3) 0.0419(11) Uani 1 1 d . . . . .
H28 H 0.5567 0.6858 -0.0204 0.050 Uiso 1 1 calc R U . . .
C27 C 0.6355(4) 0.5872(4) 0.1010(4) 0.0399(11) Uani 1 1 d . . . . .
C20 C 0.9875(3) 0.2617(3) 0.2131(3) 0.0241(8) Uani 1 1 d . . . . .
H20 H 1.0191 0.2580 0.1639 0.029 Uiso 1 1 calc R U . . .
C10 C 0.6213(5) 0.2961(6) 0.4115(6) 0.071(2) Uani 1 1 d . . . . .
C15 C 0.7761(7) 0.1745(5) 0.1445(4) 0.075(3) Uani 1 1 d . . . . .
C6 C 0.6984(5) -0.0311(8) 0.6781(5) 0.072(2) Uani 1 1 d . . . . .
C33 C 0.8711(3) 0.6256(3) 0.0613(2) 0.0174(6) Uani 1 1 d . . . . .
C37 C 0.8612(3) 0.7205(3) 0.0690(2) 0.0187(7) Uani 1 1 d . . . . .
C16 C 0.8779(3) 0.3622(3) 0.2825(3) 0.0252(8) Uani 1 1 d . . . . .
H16 H 0.8346 0.4267 0.2800 0.030 Uiso 1 1 calc R U . . .
C13 C 0.6934(5) 0.0910(7) 0.2635(5) 0.072(2) Uani 1 1 d . . . . .
H13 H 0.6403 0.1224 0.2195 0.087 Uiso 1 1 calc R U . . .
C38 C 0.8283(3) 0.8455(3) 0.1298(3) 0.0244(8) Uani 1 1 d . . . . .
C19 C 1.0056(3) 0.1730(3) 0.2871(3) 0.0250(8) Uani 1 1 d . . . . .
H19 H 1.0486 0.1093 0.2875 0.030 Uiso 1 1 calc R U . . .
C2 C 0.9853(4) -0.2482(4) 0.4519(3) 0.0355(10) Uani 1 1 d . . . . .
C3 C 1.0463(4) -0.2362(4) 0.3893(3) 0.0364(10) Uani 1 1 d . . . . .
H3 H 1.0804 -0.2896 0.3710 0.044 Uiso 1 1 calc R U . . .
C39 C 0.8562(3) 0.8862(3) 0.0336(3) 0.0295(9) Uani 1 1 d . . . . .
C29 C 0.6047(3) 0.7674(4) 0.0186(3) 0.0342(10) Uani 1 1 d . . . . .
C43 C 0.9014(5) 0.8210(5) 0.2037(4) 0.0557(17) Uani 1 1 d . . . . .
H43A H 0.8830 0.7898 0.2605 0.083 Uiso 1 1 calc R U . . .
H43B H 0.9040 0.8836 0.1993 0.083 Uiso 1 1 calc R U . . .
H43C H 0.9639 0.7737 0.1987 0.083 Uiso 1 1 calc R U . . .
C30 C 0.5646(4) 0.8642(5) -0.0683(4) 0.0515(15) Uani 1 1 d . . . . .
C31 C 0.9031(3) 0.4472(3) 0.1306(2) 0.0186(7) Uani 1 1 d . . . . .
C24 C 0.5041(4) 0.6940(4) 0.2733(4) 0.0426(11) Uani 1 1 d . . . . .
C26 C 0.6212(6) 0.4958(6) 0.0974(5) 0.0645(18) Uani 1 1 d . . . . .
C5 C 1.1179(5) -0.1294(5) 0.2771(5) 0.0572(17) Uani 1 1 d . . . . .
C7 C 0.7308(5) 0.0241(6) 0.5927(4) 0.0576(16) Uani 1 1 d . . . . .
C23 C 0.5525(4) 0.6265(4) 0.3583(4) 0.0470(13) Uani 1 1 d . . . . .
H23 H 0.5188 0.6013 0.4028 0.056 Uiso 1 1 calc R U . . .
C9 C 0.6926(4) 0.1822(6) 0.4652(5) 0.0572(15) Uani 1 1 d . . . . .
C8 C 0.6678(5) 0.1238(6) 0.5422(5) 0.0650(18) Uani 1 1 d . . . . .
H8 H 0.6078 0.1529 0.5595 0.078 Uiso 1 1 calc R U . . .
C12 C 0.6926(5) 0.0218(7) 0.3494(5) 0.0674(18) Uani 1 1 d D U . . .
C25 C 0.4040(4) 0.7172(3) 0.2606(4) 0.078(2) Uani 1 1 d D U . . .
F20 F 0.6403(3) 0.4954(4) 0.5279(3) 0.0898(16) Uani 1 1 d . . . . .
F23 F 0.3457(3) 0.8193(4) 0.2074(4) 0.111(2) Uani 1 1 d D . . . .
F24 F 0.3589(7) 0.7192(8) 0.3384(6) 0.067(3) Uani 0.476(17) 1 d D U P B 1
F22 F 0.3821(15) 0.6371(11) 0.266(2) 0.080(7) Uani 0.211(17) 1 d D U P B 1
C45 C 0.8055(4) 0.4960(4) -0.2286(3) 0.0403(10) Uani 1 1 d . U . . .
C46B C 0.7146(9) 0.5875(9) -0.2380(8) 0.048(2) Uani 0.513(17) 1 d . U P C 1
C48A C 0.8160(13) 0.6666(10) -0.3198(7) 0.073(3) Uani 0.5 1 d . U P C 2
H48A H 0.7988 0.7330 -0.3181 0.109 Uiso 0.5 1 calc R U P C 2
H48B H 0.8028 0.6754 -0.3803 0.109 Uiso 0.5 1 calc R U P C 2
H48C H 0.8837 0.6237 -0.2981 0.109 Uiso 0.5 1 calc R U P C 2
C49A C 0.8802(9) 0.5229(11) -0.2937(8) 0.057(3) Uani 0.525(18) 1 d . U P C 1
H49A H 0.8931 0.5748 -0.2848 0.085 Uiso 0.525(18) 1 calc R U P C 1
H49B H 0.8527 0.5485 -0.3548 0.085 Uiso 0.525(18) 1 calc R U P C 1
H49C H 0.9395 0.4615 -0.2803 0.085 Uiso 0.525(18) 1 calc R U P C 1
C47 C 0.6657(7) 0.6773(6) -0.3176(6) 0.092(2) Uani 1 1 d . U . . .
H47A H 0.6087 0.7245 -0.3045 0.138 Uiso 0.513(17) 1 calc R U P C 1
H47B H 0.7078 0.7104 -0.3407 0.138 Uiso 0.513(17) 1 calc R U P C 1
H47C H 0.6478 0.6578 -0.3614 0.138 Uiso 0.513(17) 1 calc R U P C 1
H47D H 0.6195 0.6533 -0.2883 0.138 Uiso 0.487(17) 1 calc R U P C 2
H47E H 0.6446 0.7487 -0.3275 0.138 Uiso 0.487(17) 1 calc R U P C 2
H47F H 0.6712 0.6708 -0.3740 0.138 Uiso 0.487(17) 1 calc R U P C 2
C48B C 0.6294(10) 0.5602(17) -0.2040(12) 0.087(4) Uani 0.5 1 d . U P C 1
H48D H 0.6525 0.4996 -0.1488 0.131 Uiso 0.5 1 calc R U P C 1
H48E H 0.6028 0.5470 -0.2479 0.131 Uiso 0.5 1 calc R U P C 1
H48F H 0.5802 0.6172 -0.1941 0.131 Uiso 0.5 1 calc R U P C 1
C46A C 0.7583(11) 0.6164(9) -0.2622(7) 0.046(2) Uani 0.487(17) 1 d . U P C 2
C50A C 0.7975(9) 0.4078(9) -0.2419(8) 0.045(4) Uani 0.464(17) 1 d . . P C 1
H50A H 0.8611 0.3545 -0.2355 0.068 Uiso 0.464(17) 1 calc R U P C 1
H50B H 0.7643 0.4328 -0.3007 0.068 Uiso 0.464(17) 1 calc R U P C 1
H50C H 0.7620 0.3801 -0.1979 0.068 Uiso 0.464(17) 1 calc R U P C 1
C50B C 0.7318(10) 0.4511(11) -0.1996(11) 0.073(4) Uani 0.536(17) 1 d . U P C 2
H50D H 0.7638 0.3770 -0.1794 0.109 Uiso 0.536(17) 1 calc R U P C 2
H50E H 0.6828 0.4790 -0.2495 0.109 Uiso 0.536(17) 1 calc R U P C 2
H50F H 0.7025 0.4689 -0.1518 0.109 Uiso 0.536(17) 1 calc R U P C 2
C49B C 0.8672(10) 0.4526(10) -0.2859(8) 0.056(4) Uani 0.475(18) 1 d . U P C 2
H49D H 0.9206 0.4710 -0.2927 0.084 Uiso 0.475(18) 1 calc R U P C 2
H49E H 0.8305 0.4795 -0.3436 0.084 Uiso 0.475(18) 1 calc R U P C 2
H49F H 0.8912 0.3785 -0.2594 0.084 Uiso 0.475(18) 1 calc R U P C 2
F24A F 0.3578(5) 0.6701(8) 0.3124(6) 0.076(4) Uani 0.524(17) 1 d D U P B 2
F22A F 0.3881(6) 0.6833(10) 0.1988(7) 0.152(5) Uani 0.789(17) 1 d D U P B 2
F14A F 0.6362(11) -0.1001(11) 0.3722(12) 0.152(6) Uani 0.481(16) 1 d D U P A 2

loop_
_atom_site_aniso_label
_atom_site_aniso_U_11
_atom_site_aniso_U_22
_atom_site_aniso_U_33
_atom_site_aniso_U_23
_atom_site_aniso_U_13
_atom_site_aniso_U_12
Gd1 0.02812(12) 0.02170(11) 0.01895(11) -0.00616(8) 0.00389(7) -0.01144(8)
Cu1 0.0264(2) 0.0331(3) 0.0177(2) -0.0071(2) 0.00389(18) -0.0154(2)
F30 0.088(3) 0.056(2) 0.055(2) -0.0165(19) -0.018(2) 0.028(2)
F12 0.089(4) 0.140(6) 0.149(6) -0.056(5) 0.042(4) 0.024(4)
F18 0.111(4) 0.066(3) 0.069(3) 0.003(2) -0.018(3) -0.049(3)
F3 0.081(3) 0.071(3) 0.089(3) -0.026(2) 0.013(2) -0.056(2)
F1 0.146(4) 0.058(2) 0.088(3) -0.050(2) 0.056(3) -0.068(3)
F10 0.106(5) 0.113(5) 0.112(5) -0.029(4) -0.028(4) -0.007(4)
F15 0.091(5) 0.239(12) 0.46(2) -0.061(13) 0.005(9) -0.066(6)
F2 0.088(3) 0.0354(16) 0.053(2) -0.0071(15) 0.0107(18) -0.0355(17)
F14 0.072(6) 0.141(10) 0.078(7) -0.049(6) 0.016(5) -0.063(7)
F19 0.067(2) 0.071(3) 0.042(2) 0.0022(18) -0.0023(17) -0.011(2)
F21 0.175(6) 0.123(4) 0.0280(18) -0.018(2) -0.002(3) -0.092(4)
F7 0.122(5) 0.115(4) 0.127(5) -0.006(4) -0.012(4) -0.091(4)
F17 0.130(5) 0.101(4) 0.071(3) 0.002(3) -0.048(3) -0.053(3)
F25 0.190(6) 0.053(3) 0.107(4) -0.031(3) -0.026(4) -0.051(3)
F13 0.160(8) 0.404(18) 0.104(5) -0.092(9) 0.050(6) -0.170(10)
F11 0.077(3) 0.057(3) 0.310(11) -0.079(5) -0.031(5) 0.005(3)
F27 0.146(5) 0.111(4) 0.092(3) -0.073(3) 0.026(3) -0.078(4)
F28 0.095(3) 0.058(2) 0.0319(17) -0.0021(16) 0.0063(18) -0.026(2)
F4 0.077(3) 0.098(3) 0.092(3) -0.074(3) 0.053(2) -0.055(2)
F5 0.089(3) 0.143(4) 0.140(4) -0.114(4) 0.076(3) -0.092(3)
F29 0.080(3) 0.092(3) 0.044(2) -0.014(2) -0.0355(19) -0.013(2)
F8 0.059(2) 0.142(4) 0.043(2) -0.005(2) 0.0108(18) -0.050(3)
F16 0.178(6) 0.074(3) 0.073(3) -0.037(3) 0.015(3) -0.042(4)
F26 0.108(4) 0.123(4) 0.238(7) -0.104(4) 0.056(4) -0.092(4)
F9 0.120(5) 0.139(6) 0.110(5) -0.032(4) 0.066(4) -0.019(4)
F6 0.132(5) 0.113(4) 0.057(3) -0.004(3) 0.038(3) -0.048(4)
O11 0.0277(14) 0.0369(16) 0.0211(14) -0.0063(12) 0.0009(11) -0.0152(13)
O13 0.0501(19) 0.0276(15) 0.0266(15) -0.0124(12) 0.0223(14) -0.0208(14)
O8 0.0421(18) 0.058(2) 0.0197(15) -0.0058(14) 0.0060(13) -0.0300(17)
O14 0.089(3) 0.039(2) 0.040(2) -0.0222(18) -0.024(2) 0.023(2)
O12 0.0261(13) 0.0229(13) 0.0143(12) -0.0059(10) 0.0043(10) -0.0113(11)
O4 0.0341(17) 0.0349(17) 0.046(2) -0.0184(15) 0.0095(15) -0.0079(14)
O9 0.0282(15) 0.0387(17) 0.0345(17) -0.0088(14) 0.0072(13) -0.0147(13)
O15 0.0328(16) 0.0267(15) 0.0331(16) -0.0145(13) -0.0066(13) -0.0032(12)
O3 0.0421(19) 0.058(2) 0.0258(16) -0.0127(15) 0.0077(14) -0.0261(17)
O7 0.0312(14) 0.0141(11) 0.0164(12) -0.0003(9) 0.0002(10) -0.0098(10)
O2 0.0417(17) 0.0242(14) 0.0304(16) -0.0116(12) 0.0132(13) -0.0133(13)
O1 0.0481(18) 0.0281(15) 0.0306(16) -0.0118(13) 0.0077(14) -0.0224(14)
O6 0.0384(17) 0.0452(19) 0.0241(15) -0.0091(14) -0.0004(13) -0.0180(15)
O10 0.0373(17) 0.0350(17) 0.0374(18) -0.0139(14) 0.0030(14) -0.0163(14)
O5 0.0418(19) 0.060(2) 0.0355(18) -0.0167(17) 0.0026(15) -0.0294(18)
N1 0.0290(16) 0.0115(13) 0.0109(13) -0.0016(11) 0.0027(11) -0.0062(12)
N3 0.0298(16) 0.0153(14) 0.0206(15) -0.0080(12) 0.0093(13) -0.0097(12)
N5 0.0322(18) 0.0268(17) 0.0235(17) -0.0135(14) -0.0011(14) -0.0062(14)
N2 0.0233(15) 0.0165(14) 0.0163(14) -0.0066(11) 0.0046(11) -0.0089(12)
N4 0.062(3) 0.034(2) 0.0227(19) -0.0154(16) -0.0124(18) 0.0100(19)
C34 0.0279(18) 0.0161(16) 0.0124(15) -0.0029(13) 0.0033(13) -0.0077(14)
C18 0.0292(18) 0.0142(16) 0.0156(16) -0.0017(13) -0.0016(14) -0.0083(14)
C32 0.0233(17) 0.0160(16) 0.0136(15) -0.0042(13) 0.0020(13) -0.0074(13)
C21 0.075(4) 0.067(4) 0.023(2) -0.006(2) 0.012(3) -0.037(3)
C35 0.0286(18) 0.0186(16) 0.0118(15) -0.0056(13) 0.0035(13) -0.0087(14)
C1 0.075(4) 0.038(3) 0.051(3) -0.023(2) 0.020(3) -0.040(3)
C36 0.0291(18) 0.0161(16) 0.0155(16) -0.0054(13) 0.0050(14) -0.0105(14)
C11 0.093(5) 0.193(6) 0.105(5) -0.083(5) 0.025(4) -0.088(5)
C17 0.037(2) 0.0161(16) 0.0140(16) -0.0030(13) 0.0058(15) -0.0060(15)
C14 0.060(4) 0.063(4) 0.043(3) -0.020(3) -0.004(3) -0.020(3)
C44 0.034(2) 0.0235(18) 0.0160(17) -0.0085(15) 0.0003(15) -0.0077(16)
C41 0.100(5) 0.100(5) 0.074(4) -0.060(4) 0.056(4) -0.088(5)
C4 0.037(2) 0.034(2) 0.036(2) -0.0161(19) 0.0062(19) -0.0162(19)
C42 0.053(3) 0.029(2) 0.072(4) -0.030(3) 0.036(3) -0.016(2)
C22 0.051(3) 0.040(2) 0.026(2) -0.0104(19) 0.013(2) -0.022(2)
C40 0.100(5) 0.028(2) 0.035(3) -0.010(2) -0.002(3) 0.010(3)
C28 0.032(2) 0.060(3) 0.040(3) -0.029(2) -0.0023(19) -0.017(2)
C27 0.039(2) 0.049(3) 0.045(3) -0.028(2) 0.010(2) -0.023(2)
C20 0.034(2) 0.0169(17) 0.0166(17) -0.0072(14) 0.0065(15) -0.0063(15)
C10 0.034(3) 0.059(4) 0.103(6) -0.039(4) 0.005(3) 0.002(3)
C15 0.147(7) 0.040(3) 0.031(3) -0.001(2) -0.031(4) -0.043(4)
C6 0.055(4) 0.133(7) 0.056(4) -0.046(4) 0.032(3) -0.060(5)
C33 0.0217(16) 0.0143(15) 0.0151(16) -0.0045(13) 0.0051(13) -0.0082(13)
C37 0.0216(16) 0.0156(15) 0.0163(16) -0.0054(13) 0.0031(13) -0.0065(13)
C16 0.034(2) 0.0160(16) 0.0183(17) -0.0059(14) 0.0069(15) -0.0057(15)
C13 0.055(4) 0.096(6) 0.055(4) -0.031(4) -0.009(3) -0.020(4)
C38 0.034(2) 0.0201(17) 0.0244(19) -0.0121(15) 0.0065(15) -0.0133(15)
C19 0.035(2) 0.0134(16) 0.0204(18) -0.0056(14) 0.0046(15) -0.0062(15)
C2 0.049(3) 0.030(2) 0.034(2) -0.0132(18) 0.0015(19) -0.022(2)
C3 0.046(3) 0.031(2) 0.037(2) -0.0172(19) 0.008(2) -0.018(2)
C39 0.047(2) 0.0164(17) 0.028(2) -0.0104(16) 0.0123(18) -0.0153(17)
C29 0.026(2) 0.042(2) 0.023(2) -0.0109(18) 0.0000(16) -0.0043(18)
C43 0.086(4) 0.057(3) 0.035(3) -0.004(2) -0.015(3) -0.052(3)
C30 0.047(3) 0.054(3) 0.026(2) -0.010(2) -0.010(2) -0.001(3)
C31 0.0246(17) 0.0130(15) 0.0116(15) -0.0010(12) 0.0017(13) -0.0054(13)
C24 0.033(2) 0.036(2) 0.050(3) -0.008(2) 0.013(2) -0.015(2)
C26 0.073(4) 0.065(4) 0.080(5) -0.043(4) 0.011(4) -0.039(4)
C5 0.068(4) 0.062(4) 0.077(4) -0.048(4) 0.047(4) -0.045(3)
C7 0.054(3) 0.092(5) 0.048(3) -0.034(3) 0.013(3) -0.045(4)
C23 0.042(3) 0.038(3) 0.049(3) -0.007(2) 0.019(2) -0.016(2)
C9 0.041(3) 0.069(4) 0.066(4) -0.038(3) 0.007(3) -0.017(3)
C8 0.041(3) 0.088(5) 0.064(4) -0.036(4) 0.010(3) -0.021(3)
C12 0.056(4) 0.097(6) 0.057(4) -0.038(4) 0.010(3) -0.034(4)
C25 0.050(4) 0.081(5) 0.085(5) -0.012(4) 0.030(4) -0.034(4)
F20 0.082(3) 0.102(3) 0.038(2) 0.014(2) 0.023(2) -0.035(3)
F23 0.0361(19) 0.097(4) 0.100(4) 0.037(3) 0.012(2) -0.005(2)
F24 0.065(3) 0.068(3) 0.068(3) -0.0242(14) 0.0109(11) -0.0294(14)
F22 0.055(10) 0.098(9) 0.080(12) -0.025(8) 0.004(7) -0.037(8)
C45 0.045(2) 0.0399(19) 0.031(2) -0.0194(18) -0.0105(17) -0.0072(16)
C46B 0.051(4) 0.049(5) 0.039(4) -0.033(3) -0.015(3) -0.002(2)
C48A 0.129(7) 0.040(5) 0.021(5) -0.009(4) 0.026(6) -0.014(6)
C49A 0.064(5) 0.072(7) 0.040(5) -0.031(4) 0.003(4) -0.027(4)
C47 0.107(5) 0.051(3) 0.077(4) -0.026(3) -0.064(4) 0.011(3)
C48B 0.045(4) 0.150(13) 0.096(8) -0.087(7) 0.001(6) -0.033(7)
C46A 0.066(5) 0.039(2) 0.021(5) -0.016(4) -0.014(3) -0.006(3)
C50A 0.053(7) 0.035(6) 0.043(6) -0.020(5) -0.013(5) -0.011(5)
C50B 0.058(7) 0.069(6) 0.099(11) -0.034(7) -0.021(6) -0.031(6)
C49B 0.065(7) 0.051(7) 0.037(5) -0.032(5) -0.009(4) 0.004(5)
F24A 0.044(4) 0.082(6) 0.073(6) 0.011(4) 0.013(3) -0.041(4)
F22A 0.079(5) 0.187(8) 0.206(9) -0.061(7) -0.009(5) -0.086(5)
F14A 0.138(9) 0.180(7) 0.184(12) -0.055(7) 0.031(7) -0.128(7)

loop_
_atom_type_symbol
_atom_type_description
_atom_type_scat_dispersion_real
_atom_type_scat_dispersion_imag
_atom_type_scat_source
C C 0.0030 0.0020 'International Tables Vol C Tables 4.2.6.8 and 6.1.1.4'
H H 0.0000 0.0000 'International Tables Vol C Tables 4.2.6.8 and 6.1.1.4'
Cu Cu 0.3200 1.2650 'International Tables Vol C Tables 4.2.6.8 and 6.1.1.4'
F F 0.0170 0.0100 'International Tables Vol C Tables 4.2.6.8 and 6.1.1.4'
Gd Gd -0.1720 4.1540 'International Tables Vol C Tables 4.2.6.8 and 6.1.1.4'
N N 0.0060 0.0030 'International Tables Vol C Tables 4.2.6.8 and 6.1.1.4'
O O 0.0110 0.0060 'International Tables Vol C Tables 4.2.6.8 and 6.1.1.4'

loop_
_geom_angle_atom_site_label_1
_geom_angle_atom_site_label_2
_geom_angle_atom_site_label_3
_geom_angle
_geom_angle_site_symmetry_1
_geom_angle_site_symmetry_3
O5 Gd1 O3 73.48(13) . .
O5 Gd1 O4 77.46(14) . .
O3 Gd1 O4 71.57(13) . .
O5 Gd1 O7 140.33(11) . 2_756
O3 Gd1 O7 79.07(11) . 2_756
O4 Gd1 O7 120.04(11) . 2_756
O5 Gd1 O6 72.51(12) . .
O3 Gd1 O6 135.88(12) . .
O4 Gd1 O6 74.28(13) . .
O7 Gd1 O6 143.60(11) 2_756 .
O5 Gd1 O2 113.98(13) . .
O3 Gd1 O2 152.22(12) . .
O4 Gd1 O2 135.38(12) . .
O7 Gd1 O2 79.70(11) 2_756 .
O6 Gd1 O2 69.45(12) . .
O5 Gd1 O1 72.04(13) . .
O3 Gd1 O1 86.43(13) . .
O4 Gd1 O1 146.44(12) . .
O7 Gd1 O1 78.27(10) 2_756 .
O6 Gd1 O1 108.56(12) . .
O2 Gd1 O1 71.84(11) . .
O5 Gd1 O7 148.95(12) . .
O3 Gd1 O7 113.65(11) . .
O4 Gd1 O7 76.72(11) . .
O7 Gd1 O7 69.08(10) 2_756 .
O6 Gd1 O7 84.09(11) . .
O2 Gd1 O7 74.56(10) . .
O1 Gd1 O7 136.45(11) . .
O5 Gd1 Gd1 170.90(9) . 2_756
O3 Gd1 Gd1 97.44(9) . 2_756
O4 Gd1 Gd1 99.39(9) . 2_756
O7 Gd1 Gd1 34.67(6) 2_756 2_756
O6 Gd1 Gd1 115.11(9) . 2_756
O2 Gd1 Gd1 74.32(8) . 2_756
O1 Gd1 Gd1 108.56(8) . 2_756
O7 Gd1 Gd1 34.42(6) . 2_756
O8 Cu1 O11 177.12(14) . .
O8 Cu1 O12 84.72(13) . .
O11 Cu1 O12 92.65(12) . .
O8 Cu1 O9 92.26(14) . .
O11 Cu1 O9 89.98(13) . .
O12 Cu1 O9 164.77(13) . .
O8 Cu1 O10 93.87(15) . .
O11 Cu1 O10 88.05(13) . .
O12 Cu1 O10 107.81(12) . .
O9 Cu1 O10 87.26(14) . .
C29 O11 Cu1 124.3(3) . .
C22 O8 Cu1 124.5(3) . .
N2 O12 Cu1 119.6(2) . .
C9 O4 Gd1 135.2(4) . .
C24 O9 Cu1 123.2(3) . .
C7 O3 Gd1 132.9(4) . .
C18 O7 Gd1 125.2(2) . 2_756
C18 O7 Gd1 123.0(2) . .
Gd1 O7 Gd1 110.92(10) 2_756 .
C4 O2 Gd1 135.6(3) . .
C2 O1 Gd1 133.1(3) . .
C14 O6 Gd1 134.2(4) . .
C27 O10 Cu1 118.2(3) . .
C12 O5 Gd1 134.4(4) . .
C20 N1 C16 120.6(3) . .
C20 N1 C31 119.6(3) . .
C16 N1 C31 119.7(3) . .
O13 N3 C37 126.1(3) . .
O13 N3 C39 120.8(3) . .
C37 N3 C39 113.1(3) . .
O15 N5 C44 127.5(3) . .
O15 N5 C45 121.9(3) . .
C44 N5 C45 110.6(3) . .
O12 N2 C37 125.3(3) . .
O12 N2 C38 120.6(3) . .
C37 N2 C38 114.1(3) . .
O14 N4 C44 126.3(4) . .
O14 N4 C46A 121.4(5) . .
C44 N4 C46A 110.5(5) . .
O14 N4 C46B 120.8(5) . .
C44 N4 C46B 109.0(5) . .
C35 C34 C33 119.4(3) . .
C35 C34 H34 120.3 . .
C33 C34 H34 120.3 . .
O7 C18 C19 121.7(3) . .
O7 C18 C17 120.7(4) . .
C19 C18 C17 117.6(3) . .
C31 C32 C33 118.8(3) . .
C31 C32 H32 120.6 . .
C33 C32 H32 120.6 . .
F20 C21 F21 107.7(6) . .
F20 C21 F19 107.7(6) . .
F21 C21 F19 108.0(6) . .
F20 C21 C22 113.4(6) . .
F21 C21 C22 109.7(5) . .
F19 C21 C22 110.3(5) . .
C34 C35 C36 120.7(3) . .
C34 C35 C44 119.9(3) . .
C36 C35 C44 119.2(3) . .
F3 C1 F2 107.5(5) . .
F3 C1 F1 107.3(5) . .
F2 C1 F1 107.6(5) . .
F3 C1 C2 112.4(5) . .
F2 C1 C2 110.4(4) . .
F1 C1 C2 111.4(4) . .
C31 C36 C35 118.1(3) . .
C31 C36 H36 120.9 . .
C35 C36 H36 120.9 . .
F13 C11 F15 99.0(10) . .
F13 C11 F14A 81.7(6) . .
F15 C11 F14A 129.1(9) . .
F13 C11 F14 112.7(7) . .
F15 C11 F14 83.1(5) . .
F13 C11 C12 123.0(6) . .
F15 C11 C12 113.9(7) . .
F14A C11 C12 107.2(8) . .
F14 C11 C12 116.2(6) . .
C16 C17 C18 120.2(4) . .
C16 C17 H17 119.9 . .
C18 C17 H17 119.9 . .
O6 C14 C13 128.1(6) . .
O6 C14 C15 114.6(6) . .
C13 C14 C15 117.1(6) . .
N4 C44 N5 109.8(3) . .
N4 C44 C35 124.6(4) . .
N5 C44 C35 125.6(4) . .
C39 C41 H41A 109.5 . .
C39 C41 H41B 109.5 . .
H41A C41 H41B 109.5 . .
C39 C41 H41C 109.5 . .
H41A C41 H41C 109.5 . .
H41B C41 H41C 109.5 . .
O2 C4 C3 126.9(5) . .
O2 C4 C5 114.1(4) . .
C3 C4 C5 118.9(4) . .
C38 C42 H42A 109.5 . .
C38 C42 H42B 109.5 . .
H42A C42 H42B 109.5 . .
C38 C42 H42C 109.5 . .
H42A C42 H42C 109.5 . .
H42B C42 H42C 109.5 . .
O8 C22 C23 129.2(5) . .
O8 C22 C21 112.0(5) . .
C23 C22 C21 118.8(5) . .
C39 C40 H40A 109.5 . .
C39 C40 H40B 109.5 . .
H40A C40 H40B 109.5 . .
C39 C40 H40C 109.5 . .
H40A C40 H40C 109.5 . .
H40B C40 H40C 109.5 . .
C29 C28 C27 123.0(4) . .
C29 C28 H28 118.5 . .
C27 C28 H28 118.5 . .
O10 C27 C28 128.4(5) . .
O10 C27 C26 114.6(5) . .
C28 C27 C26 116.9(5) . .
N1 C20 C19 120.6(4) . .
N1 C20 H20 119.7 . .
C19 C20 H20 119.7 . .
F10 C10 F11 109.3(9) . .
F10 C10 F12 104.6(7) . .
F11 C10 F12 106.9(8) . .
F10 C10 C9 111.7(7) . .
F11 C10 C9 110.7(6) . .
F12 C10 C9 113.3(8) . .
F18 C15 F16 106.5(8) . .
F18 C15 F17 107.0(5) . .
F16 C15 F17 108.2(6) . .
F18 C15 C14 115.5(5) . .
F16 C15 C14 108.3(5) . .
F17 C15 C14 111.0(8) . .
F7 C6 F8 113.2(8) . .
F7 C6 F9 95.9(7) . .
F8 C6 F9 105.1(7) . .
F7 C6 C7 115.9(7) . .
F8 C6 C7 112.7(5) . .
F9 C6 C7 112.3(8) . .
C34 C33 C32 120.6(3) . .
C34 C33 C37 119.8(3) . .
C32 C33 C37 119.5(3) . .
N2 C37 N3 109.2(3) . .
N2 C37 C33 124.6(3) . .
N3 C37 C33 126.1(3) . .
N1 C16 C17 120.5(3) . .
N1 C16 H16 119.8 . .
C17 C16 H16 119.8 . .
C14 C13 C12 120.2(6) . .
C14 C13 H13 119.9 . .
C12 C13 H13 119.9 . .
N2 C38 C43 107.0(4) . .
N2 C38 C42 108.2(3) . .
C43 C38 C42 110.1(5) . .
N2 C38 C39 101.5(3) . .
C43 C38 C39 114.2(4) . .
C42 C38 C39 115.0(4) . .
C20 C19 C18 120.4(3) . .
C20 C19 H19 119.8 . .
C18 C19 H19 119.8 . .
O1 C2 C3 129.7(4) . .
O1 C2 C1 112.8(4) . .
C3 C2 C1 117.5(4) . .
C2 C3 C4 120.5(4) . .
C2 C3 H3 119.7 . .
C4 C3 H3 119.7 . .
N3 C39 C41 106.4(4) . .
N3 C39 C40 106.5(4) . .
C41 C39 C40 112.2(5) . .
N3 C39 C38 101.8(3) . .
C41 C39 C38 114.6(4) . .
C40 C39 C38 114.1(4) . .
O11 C29 C28 129.4(4) . .
O11 C29 C30 110.7(5) . .
C28 C29 C30 119.8(5) . .
C38 C43 H43A 109.5 . .
C38 C43 H43B 109.5 . .
H43A C43 H43B 109.5 . .
C38 C43 H43C 109.5 . .
H43A C43 H43C 109.5 . .
H43B C43 H43C 109.5 . .
F28 C30 F30 107.2(6) . .
F28 C30 F29 107.4(5) . .
F30 C30 F29 107.2(5) . .
F28 C30 C29 111.5(4) . .
F30 C30 C29 110.8(4) . .
F29 C30 C29 112.5(6) . .
C32 C31 C36 122.3(3) . .
C32 C31 N1 118.9(3) . .
C36 C31 N1 118.7(3) . .
O9 C24 C23 128.8(5) . .
O9 C24 C25 115.8(5) . .
C23 C24 C25 115.4(5) . .
F26 C26 F25 108.8(8) . .
F26 C26 F27 109.0(7) . .
F25 C26 F27 101.1(6) . .
F26 C26 C27 113.6(6) . .
F25 C26 C27 112.6(6) . .
F27 C26 C27 111.0(6) . .
F5 C5 F4 112.7(5) . .
F5 C5 F6 101.1(6) . .
F4 C5 F6 99.7(6) . .
F5 C5 C4 115.5(5) . .
F4 C5 C4 117.6(5) . .
F6 C5 C4 107.2(5) . .
O3 C7 C8 129.3(6) . .
O3 C7 C6 114.6(7) . .
C8 C7 C6 116.1(7) . .
C22 C23 C24 120.8(5) . .
C22 C23 H23 119.6 . .
C24 C23 H23 119.6 . .
O4 C9 C8 126.7(6) . .
O4 C9 C10 114.2(6) . .
C8 C9 C10 119.1(6) . .
C7 C8 C9 120.4(6) . .
C7 C8 H8 119.8 . .
C9 C8 H8 119.8 . .
O5 C12 C13 128.7(6) . .
O5 C12 C11 114.5(7) . .
C13 C12 C11 116.8(6) . .
F24A C25 F22A 88.3(6) . .
F24A C25 F23 113.2(6) . .
F22A C25 F23 92.8(8) . .
F23 C25 F22 122.6(11) . .
F24A C25 C24 128.1(5) . .
F22A C25 C24 109.4(6) . .
F23 C25 C24 114.1(5) . .
F22 C25 C24 116.8(10) . .
F23 C25 F24 94.7(5) . .
F22 C25 F24 88.9(14) . .
C24 C25 F24 112.8(7) . .
C49B C45 N5 113.1(6) . .
C46B C45 N5 104.5(5) . .
C46B C45 C50A 117.8(8) . .
N5 C45 C50A 114.1(6) . .
C49B C45 C50B 111.7(10) . .
N5 C45 C50B 100.9(7) . .
C49B C45 C46A 116.6(9) . .
N5 C45 C46A 100.8(5) . .
C50B C45 C46A 112.2(9) . .
C46B C45 C49A 113.8(9) . .
N5 C45 C49A 100.5(5) . .
C50A C45 C49A 105.0(8) . .
C47 C46B C45 127.0(11) . .
C47 C46B C48B 100.4(11) . .
C45 C46B C48B 113.6(12) . .
C47 C46B N4 106.3(9) . .
C45 C46B N4 98.2(6) . .
C48B C46B N4 111.0(10) . .
C46A C48A H48A 109.5 . .
C46A C48A H48B 109.5 . .
H48A C48A H48B 109.5 . .
C46A C48A H48C 109.5 . .
H48A C48A H48C 109.5 . .
H48B C48A H48C 109.5 . .
C45 C49A H49A 109.5 . .
C45 C49A H49B 109.5 . .
H49A C49A H49B 109.5 . .
C45 C49A H49C 109.5 . .
H49A C49A H49C 109.5 . .
H49B C49A H49C 109.5 . .
C46B C47 H47A 109.5 . .
C46B C47 H47B 109.5 . .
H47A C47 H47B 109.5 . .
C46B C47 H47C 109.5 . .
H47A C47 H47C 109.5 . .
H47B C47 H47C 109.5 . .
C46A C47 H47D 109.5 . .
C46A C47 H47E 109.5 . .
H47D C47 H47E 109.5 . .
C46A C47 H47F 109.5 . .
H47D C47 H47F 109.5 . .
H47E C47 H47F 109.5 . .
C46B C48B H48D 109.5 . .
C46B C48B H48E 109.5 . .
H48D C48B H48E 109.5 . .
C46B C48B H48F 109.5 . .
H48D C48B H48F 109.5 . .
H48E C48B H48F 109.5 . .
C47 C46A C48A 99.8(10) . .
C47 C46A N4 110.6(10) . .
C48A C46A N4 114.1(11) . .
C47 C46A C45 120.3(10) . .
C48A C46A C45 114.0(11) . .
N4 C46A C45 98.9(7) . .
C45 C50A H50A 109.5 . .
C45 C50A H50B 109.5 . .
H50A C50A H50B 109.5 . .
C45 C50A H50C 109.5 . .
H50A C50A H50C 109.5 . .
H50B C50A H50C 109.5 . .
C45 C50B H50D 109.5 . .
C45 C50B H50E 109.5 . .
H50D C50B H50E 109.5 . .
C45 C50B H50F 109.5 . .
H50D C50B H50F 109.5 . .
H50E C50B H50F 109.5 . .
C45 C49B H49D 109.5 . .
C45 C49B H49E 109.5 . .
H49D C49B H49E 109.5 . .
C45 C49B H49F 109.5 . .
H49D C49B H49F 109.5 . .
H49E C49B H49F 109.5 . .

loop_
_geom_bond_atom_site_label_1
_geom_bond_atom_site_label_2
_geom_bond_distance
_geom_bond_site_symmetry_2
Gd1 O5 2.338(3) .
Gd1 O3 2.343(3) .
Gd1 O4 2.352(3) .
Gd1 O7 2.357(3) 2_756
Gd1 O6 2.358(3) .
Gd1 O2 2.365(3) .
Gd1 O1 2.369(3) .
Gd1 O7 2.371(3) .
Gd1 Gd1 3.8945(7) 2_756
Cu1 O8 1.914(3) .
Cu1 O11 1.914(3) .
Cu1 O12 1.931(3) .
Cu1 O9 1.954(3) .
Cu1 O10 2.219(3) .
F30 C30 1.320(7) .
F12 C10 1.302(9) .
F18 C15 1.289(8) .
F3 C1 1.293(7) .
F1 C1 1.342(7) .
F10 C10 1.262(10) .
F15 C11 1.3792(11) .
F2 C1 1.303(7) .
F14 C11 1.3879(10) .
F19 C21 1.313(8) .
F21 C21 1.307(8) .
F7 C6 1.244(9) .
F17 C15 1.321(10) .
F25 C26 1.309(9) .
F13 C11 1.3783(11) .
F11 C10 1.276(10) .
F27 C26 1.343(9) .
F28 C30 1.317(8) .
F4 C5 1.287(7) .
F5 C5 1.275(7) .
F29 C30 1.336(7) .
F8 C6 1.280(9) .
F16 C15 1.320(9) .
F26 C26 1.234(9) .
F9 C6 1.358(10) .
F6 C5 1.431(10) .
O11 C29 1.260(6) .
O13 N3 1.268(4) .
O8 C22 1.264(6) .
O14 N4 1.274(5) .
O12 N2 1.307(4) .
O4 C9 1.240(7) .
O9 C24 1.259(6) .
O15 N5 1.261(5) .
O3 C7 1.268(8) .
O7 C18 1.307(4) .
O7 Gd1 2.357(3) 2_756
O2 C4 1.224(6) .
O1 C2 1.253(6) .
O6 C14 1.215(7) .
O10 C27 1.225(6) .
O5 C12 1.195(8) .
N1 C20 1.354(5) .
N1 C16 1.361(5) .
N1 C31 1.444(4) .
N3 C37 1.339(5) .
N3 C39 1.497(5) .
N5 C44 1.343(5) .
N5 C45 1.490(5) .
N2 C37 1.327(5) .
N2 C38 1.487(5) .
N4 C44 1.325(5) .
N4 C46A 1.495(10) .
N4 C46B 1.587(10) .
C34 C35 1.382(5) .
C34 C33 1.386(5) .
C34 H34 0.9300 .
C18 C19 1.397(6) .
C18 C17 1.408(5) .
C32 C31 1.372(5) .
C32 C33 1.394(5) .
C32 H32 0.9300 .
C21 F20 1.305(7) .
C21 C22 1.539(7) .
C35 C36 1.405(5) .
C35 C44 1.457(5) .
C1 C2 1.545(6) .
C36 C31 1.376(5) .
C36 H36 0.9300 .
C11 F14A 1.381(9) .
C11 C12 1.451(7) .
C17 C16 1.364(5) .
C17 H17 0.9300 .
C14 C13 1.384(11) .
C14 C15 1.553(9) .
C41 C39 1.516(7) .
C41 H41A 0.9600 .
C41 H41B 0.9600 .
C41 H41C 0.9600 .
C4 C3 1.401(7) .
C4 C5 1.514(7) .
C42 C38 1.530(6) .
C42 H42A 0.9600 .
C42 H42B 0.9600 .
C42 H42C 0.9600 .
C22 C23 1.353(8) .
C40 C39 1.516(7) .
C40 H40A 0.9600 .
C40 H40B 0.9600 .
C40 H40C 0.9600 .
C28 C29 1.363(8) .
C28 C27 1.400(8) .
C28 H28 0.9300 .
C27 C26 1.537(8) .
C20 C19 1.366(5) .
C20 H20 0.9300 .
C10 C9 1.541(10) .
C6 C7 1.519(9) .
C33 C37 1.464(5) .
C16 H16 0.9300 .
C13 C12 1.405(11) .
C13 H13 0.9300 .
C38 C43 1.500(6) .
C38 C39 1.567(6) .
C19 H19 0.9300 .
C2 C3 1.370(7) .
C3 H3 0.9300 .
C29 C30 1.523(7) .
C43 H43A 0.9600 .
C43 H43B 0.9600 .
C43 H43C 0.9600 .
C24 C23 1.378(8) .
C24 C25 1.426(8) .
C7 C8 1.362(11) .
C23 H23 0.9300 .
C9 C8 1.386(10) .
C8 H8 0.9300 .
C25 F24A 1.285(7) .
C25 F22A 1.367(8) .
C25 F23 1.3778(11) .
C25 F22 1.3796(10) .
C25 F24 1.427(8) .
C45 C49B 1.451(12) .
C45 C46B 1.482(11) .
C45 C50A 1.509(11) .
C45 C50B 1.526(15) .
C45 C46A 1.560(12) .
C45 C49A 1.603(14) .
C46B C47 1.420(14) .
C46B C48B 1.55(2) .
C48A C46A 1.49(2) .
C48A H48A 0.9600 .
C48A H48B 0.9600 .
C48A H48C 0.9600 .
C49A H49A 0.9600 .
C49A H49B 0.9600 .
C49A H49C 0.9600 .
C47 C46A 1.436(14) .
C47 H47A 0.9600 .
C47 H47B 0.9600 .
C47 H47C 0.9600 .
C47 H47D 0.9600 .
C47 H47E 0.9600 .
C47 H47F 0.9600 .
C48B H48D 0.9600 .
C48B H48E 0.9600 .
C48B H48F 0.9600 .
C50A H50A 0.9600 .
C50A H50B 0.9600 .
C50A H50C 0.9600 .
C50B H50D 0.9600 .
C50B H50E 0.9600 .
C50B H50F 0.9600 .
C49B H49D 0.9600 .
C49B H49E 0.9600 .
C49B H49F 0.9600 .

loop_
_geom_torsion_atom_site_label_1
_geom_torsion_atom_site_label_2
_geom_torsion_atom_site_label_3
_geom_torsion_atom_site_label_4
_geom_torsion
_geom_torsion_site_symmetry_1
Cu1 O12 N2 C37 -81.9(4) .
Cu1 O12 N2 C38 98.1(3) .
Gd1 O7 C18 C19 82.9(4) 2_756
Gd1 O7 C18 C19 -85.4(4) .
Gd1 O7 C18 C17 -97.6(4) 2_756
Gd1 O7 C18 C17 94.1(4) .
C33 C34 C35 C36 0.0(6) .
C33 C34 C35 C44 174.6(4) .
C34 C35 C36 C31 1.2(6) .
C44 C35 C36 C31 -173.4(4) .
O7 C18 C17 C16 -179.8(4) .
C19 C18 C17 C16 -0.2(6) .
Gd1 O6 C14 C13 -5.1(12) .
Gd1 O6 C14 C15 179.6(4) .
O14 N4 C44 N5 176.1(6) .
C46A N4 C44 N5 -19.4(9) .
C46B N4 C44 N5 18.4(8) .
O14 N4 C44 C35 -2.6(9) .
C46A N4 C44 C35 161.9(8) .
C46B N4 C44 C35 -160.4(7) .
O15 N5 C44 N4 178.6(5) .
C45 N5 C44 N4 -1.2(6) .
O15 N5 C44 C35 -2.6(7) .
C45 N5 C44 C35 177.5(4) .
C34 C35 C44 N4 -31.7(7) .
C36 C35 C44 N4 143.0(5) .
C34 C35 C44 N5 149.7(4) .
C36 C35 C44 N5 -35.6(6) .
Gd1 O2 C4 C3 -16.2(8) .
Gd1 O2 C4 C5 160.9(4) .
Cu1 O8 C22 C23 -4.9(8) .
Cu1 O8 C22 C21 175.0(4) .
F20 C21 C22 O8 -177.5(6) .
F21 C21 C22 O8 62.1(7) .
F19 C21 C22 O8 -56.7(7) .
F20 C21 C22 C23 2.4(9) .
F21 C21 C22 C23 -118.0(7) .
F19 C21 C22 C23 123.2(6) .
Cu1 O10 C27 C28 15.4(7) .
Cu1 O10 C27 C26 -163.8(4) .
C29 C28 C27 O10 4.2(9) .
C29 C28 C27 C26 -176.7(5) .
C16 N1 C20 C19 0.5(6) .
C31 N1 C20 C19 -177.3(4) .
O6 C14 C15 F18 -35.6(10) .
C13 C14 C15 F18 148.5(8) .
O6 C14 C15 F16 83.7(8) .
C13 C14 C15 F16 -92.2(9) .
O6 C14 C15 F17 -157.7(6) .
C13 C14 C15 F17 26.4(9) .
C35 C34 C33 C32 -0.4(6) .
C35 C34 C33 C37 -177.5(3) .
C31 C32 C33 C34 -0.4(5) .
C31 C32 C33 C37 176.7(3) .
O12 N2 C37 N3 177.0(3) .
C38 N2 C37 N3 -2.9(4) .
O12 N2 C37 C33 -0.8(6) .
C38 N2 C37 C33 179.3(3) .
O13 N3 C37 N2 179.5(4) .
C39 N3 C37 N2 -0.8(5) .
O13 N3 C37 C33 -2.7(6) .
C39 N3 C37 C33 176.9(4) .
C34 C33 C37 N2 142.7(4) .
C32 C33 C37 N2 -34.4(5) .
C34 C33 C37 N3 -34.7(6) .
C32 C33 C37 N3 148.2(4) .
C20 N1 C16 C17 0.0(6) .
C31 N1 C16 C17 177.9(4) .
C18 C17 C16 N1 -0.1(6) .
O6 C14 C13 C12 -5.3(13) .
C15 C14 C13 C12 169.9(7) .
O12 N2 C38 C43 65.1(5) .
C37 N2 C38 C43 -114.9(4) .
O12 N2 C38 C42 -53.5(5) .
C37 N2 C38 C42 126.5(4) .
O12 N2 C38 C39 -174.9(3) .
C37 N2 C38 C39 5.1(4) .
N1 C20 C19 C18 -0.9(6) .
O7 C18 C19 C20 -179.7(4) .
C17 C18 C19 C20 0.7(6) .
Gd1 O1 C2 C3 9.6(8) .
Gd1 O1 C2 C1 -169.5(3) .
F3 C1 C2 O1 53.0(6) .
F2 C1 C2 O1 -67.0(6) .
F1 C1 C2 O1 173.5(5) .
F3 C1 C2 C3 -126.2(5) .
F2 C1 C2 C3 113.8(5) .
F1 C1 C2 C3 -5.7(7) .
O1 C2 C3 C4 -0.2(8) .
C1 C2 C3 C4 178.8(5) .
O2 C4 C3 C2 3.2(8) .
C5 C4 C3 C2 -173.8(5) .
O13 N3 C39 C41 -56.2(6) .
C37 N3 C39 C41 124.1(5) .
O13 N3 C39 C40 63.7(6) .
C37 N3 C39 C40 -116.0(5) .
O13 N3 C39 C38 -176.5(4) .
C37 N3 C39 C38 3.8(4) .
N2 C38 C39 N3 -4.8(4) .
C43 C38 C39 N3 109.9(4) .
C42 C38 C39 N3 -121.4(4) .
N2 C38 C39 C41 -119.2(5) .
C43 C38 C39 C41 -4.5(6) .
C42 C38 C39 C41 124.2(5) .
N2 C38 C39 C40 109.4(5) .
C43 C38 C39 C40 -135.8(5) .
C42 C38 C39 C40 -7.1(6) .
Cu1 O11 C29 C28 -21.1(7) .
Cu1 O11 C29 C30 160.8(3) .
C27 C28 C29 O11 -3.5(9) .
C27 C28 C29 C30 174.5(5) .
O11 C29 C30 F28 63.9(6) .
C28 C29 C30 F28 -114.4(6) .
O11 C29 C30 F30 -55.5(7) .
C28 C29 C30 F30 126.2(6) .
O11 C29 C30 F29 -175.5(5) .
C28 C29 C30 F29 6.2(7) .
C33 C32 C31 C36 1.7(6) .
C33 C32 C31 N1 -174.9(3) .
C35 C36 C31 C32 -2.1(6) .
C35 C36 C31 N1 174.6(3) .
C20 N1 C31 C32 -136.3(4) .
C16 N1 C31 C32 45.9(5) .
C20 N1 C31 C36 47.0(5) .
C16 N1 C31 C36 -130.9(4) .
Cu1 O9 C24 C23 9.0(8) .
Cu1 O9 C24 C25 -169.4(4) .
O10 C27 C26 F26 108.2(8) .
C28 C27 C26 F26 -71.0(9) .
O10 C27 C26 F25 -16.0(9) .
C28 C27 C26 F25 164.8(6) .
O10 C27 C26 F27 -128.5(6) .
C28 C27 C26 F27 52.2(8) .
O2 C4 C5 F5 44.5(8) .
C3 C4 C5 F5 -138.1(6) .
O2 C4 C5 F4 -178.4(6) .
C3 C4 C5 F4 -1.0(9) .
O2 C4 C5 F6 -67.3(6) .
C3 C4 C5 F6 110.1(6) .
Gd1 O3 C7 C8 -12.3(10) .
Gd1 O3 C7 C6 166.1(4) .
F7 C6 C7 O3 -86.6(9) .
F8 C6 C7 O3 46.0(9) .
F9 C6 C7 O3 164.5(7) .
F7 C6 C7 C8 92.0(10) .
F8 C6 C7 C8 -135.4(8) .
F9 C6 C7 C8 -16.9(9) .
O8 C22 C23 C24 -2.1(10) .
C21 C22 C23 C24 178.0(6) .
O9 C24 C23 C22 -0.4(10) .
C25 C24 C23 C22 178.1(6) .
Gd1 O4 C9 C8 15.6(10) .
Gd1 O4 C9 C10 -163.6(5) .
F10 C10 C9 O4 65.4(9) .
F11 C10 C9 O4 -56.6(10) .
F12 C10 C9 O4 -176.7(7) .
F10 C10 C9 C8 -113.8(8) .
F11 C10 C9 C8 124.1(9) .
F12 C10 C9 C8 4.1(11) .
O3 C7 C8 C9 -4.5(11) .
C6 C7 C8 C9 177.0(6) .
O4 C9 C8 C7 3.1(11) .
C10 C9 C8 C7 -177.7(7) .
Gd1 O5 C12 C13 11.8(13) .
Gd1 O5 C12 C11 -168.2(5) .
C14 C13 C12 O5 2.0(14) .
C14 C13 C12 C11 -178.0(7) .
F13 C11 C12 O5 20.7(13) .
F15 C11 C12 O5 140.2(9) .
F14A C11 C12 O5 -70.5(11) .
F14 C11 C12 O5 -125.7(8) .
F13 C11 C12 C13 -159.3(9) .
F15 C11 C12 C13 -39.8(11) .
F14A C11 C12 C13 109.5(10) .
F14 C11 C12 C13 54.3(11) .
O9 C24 C25 F24A 165.2(9) .
C23 C24 C25 F24A -13.5(12) .
O9 C24 C25 F22A 61.5(8) .
C23 C24 C25 F22A -117.1(8) .
O9 C24 C25 F23 -40.9(9) .
C23 C24 C25 F23 140.5(6) .
O9 C24 C25 F22 111.6(15) .
C23 C24 C25 F22 -67.0(16) .
O9 C24 C25 F24 -147.5(6) .
C23 C24 C25 F24 33.9(8) .
O15 N5 C45 C49B -35.1(10) .
C44 N5 C45 C49B 144.8(8) .
O15 N5 C45 C46B 162.9(8) .
C44 N5 C45 C46B -17.2(9) .
O15 N5 C45 C50A 32.9(9) .
C44 N5 C45 C50A -147.3(7) .
O15 N5 C45 C50B 84.3(8) .
C44 N5 C45 C50B -95.8(7) .
O15 N5 C45 C46A -160.3(7) .
C44 N5 C45 C46A 19.5(8) .
O15 N5 C45 C49A -78.9(7) .
C44 N5 C45 C49A 101.0(6) .
N5 C45 C46B C47 142.3(11) .
C50A C45 C46B C47 -89.9(15) .
C49A C45 C46B C47 33.5(14) .
N5 C45 C46B C48B -92.7(8) .
C50A C45 C46B C48B 35.1(12) .
C49A C45 C46B C48B 158.6(9) .
N5 C45 C46B N4 24.6(10) .
C50A C45 C46B N4 152.4(8) .
C49A C45 C46B N4 -84.1(9) .
O14 N4 C46B C47 40.9(14) .
C44 N4 C46B C47 -159.9(8) .
O14 N4 C46B C45 173.4(7) .
C44 N4 C46B C45 -27.4(11) .
O14 N4 C46B C48B -67.4(13) .
C44 N4 C46B C48B 91.8(11) .
O14 N4 C46A C47 -37.6(15) .
C44 N4 C46A C47 157.0(9) .
O14 N4 C46A C48A 74.0(13) .
C44 N4 C46A C48A -91.4(10) .
O14 N4 C46A C45 -164.7(7) .
C44 N4 C46A C45 29.9(11) .
C49B C45 C46A C47 89.5(15) .
N5 C45 C46A C47 -147.7(10) .
C50B C45 C46A C47 -41.1(14) .
C49B C45 C46A C48A -28.9(13) .
N5 C45 C46A C48A 94.0(9) .
C50B C45 C46A C48A -159.5(11) .
C49B C45 C46A N4 -150.3(9) .
N5 C45 C46A N4 -27.5(10) .
C50B C45 C46A N4 79.0(11) .
